data_7161104
loop_
_publ_author_name
'Fan, Jiale'
'Xie, Jianwei'
'Lu, Pinxg'
'Wang, Yanguang'

_publ_section_title
;
 Visible light-induced synthesis of benzofuro[3,2-<i>b</i>]pyridines from
 aurone-derived azadienes.
;
_journal_issue 17
_journal_name_full 'Organic &amp; biomolecular chemistry'
_journal_page_first 3654
_journal_page_last 3658
_journal_paper_doi 10.1039/d6ob00444j
_journal_volume 24
_journal_year 2026
_chemical_formula_moiety 'C37 H26 N2 O4 S, C4 H8 O2'
_chemical_formula_sum 'C41 H34 N2 O6 S'
_chemical_formula_weight 682.76
_space_group_crystal_system triclinic
_space_group_IT_number 2
_space_group_name_Hall '-P 1'
_space_group_name_H-M_alt 'P -1'
_atom_sites_solution_hydrogens geom
_atom_sites_solution_primary dual
_audit_creation_date 2023-11-08
_audit_creation_method
;
Olex2 1.5
(compiled 2022.04.07 svn.rca3783a0 for OlexSys, GUI svn.r6498)
;
_audit_update_record
;
2025-03-16 deposited with the CCDC.	2026-04-09 downloaded from the CCDC.
;
_cell_angle_alpha 108.513(4)
_cell_angle_beta 90.182(4)
_cell_angle_gamma 98.579(5)
_cell_formula_units_Z 2
_cell_length_a 7.8835(12)
_cell_length_b 14.574(2)
_cell_length_c 16.220(2)
_cell_measurement_reflns_used 6809
_cell_measurement_temperature 250.00
_cell_measurement_theta_max 56.958
_cell_measurement_theta_min 2.817
_cell_volume 1744.8(4)
_computing_cell_refinement 'SAINT V8.40B (Bruker Nano, Inc., 2019)'
_computing_data_collection 'Bruker Instrument Service vV6.2.14'
_computing_data_reduction 'SAINT V8.40B (Bruker Nano, Inc., 2019)'
_computing_molecular_graphics 'Olex2 1.5 (Dolomanov et al., 2009)'
_computing_publication_material 'Olex2 1.5 (Dolomanov et al., 2009)'
_computing_structure_refinement 'SHELXL 2019/2 (Sheldrick, 2015)'
_computing_structure_solution 'SHELXT 2018/2 (Sheldrick, 2018)'
_diffrn_ambient_temperature 250.00
_diffrn_measured_fraction_theta_full 0.994
_diffrn_measured_fraction_theta_max 0.988
_diffrn_measurement_device_type 'zju Bruker D8 Venture'
_diffrn_measurement_method '\w and \f scans'
_diffrn_radiation_type GaK\a
_diffrn_radiation_wavelength 1.34139
_diffrn_reflns_av_R_equivalents 0.0607
_diffrn_reflns_av_unetI/netI 0.0693
_diffrn_reflns_Laue_measured_fraction_full 0.994
_diffrn_reflns_Laue_measured_fraction_max 0.988
_diffrn_reflns_limit_h_max 9
_diffrn_reflns_limit_h_min -9
_diffrn_reflns_limit_k_max 18
_diffrn_reflns_limit_k_min -18
_diffrn_reflns_limit_l_max 20
_diffrn_reflns_limit_l_min -20
_diffrn_reflns_number 23891
_diffrn_reflns_point_group_measured_fraction_full 0.994
_diffrn_reflns_point_group_measured_fraction_max 0.988
_diffrn_reflns_theta_full 53.594
_diffrn_reflns_theta_max 57.286
_diffrn_reflns_theta_min 2.817
_diffrn_source_current 3.57
_diffrn_source_power 0.24957869999999996
_diffrn_source_voltage 69.91
_exptl_absorpt_coefficient_mu 0.807
_exptl_absorpt_correction_T_max 0.7512
_exptl_absorpt_correction_T_min 0.6490
_exptl_absorpt_correction_type multi-scan
_exptl_absorpt_process_details
;
SADABS-2016/2 (Bruker,2016/2) was used for absorption correction.
wR2(int) was 0.1169 before and 0.0601 after correction.
The Ratio of minimum to maximum transmission is 0.8640.
The \l/2 correction factor is Not present.
;
_exptl_crystal_colour colourless
_exptl_crystal_colour_primary colourless
_exptl_crystal_density_diffrn 1.300
_exptl_crystal_description needle
_exptl_crystal_F_000 716
_exptl_crystal_size_max 0.23
_exptl_crystal_size_mid 0.04
_exptl_crystal_size_min 0.02
_refine_diff_density_max 0.268
_refine_diff_density_min -0.521
_refine_diff_density_rms 0.070
_refine_ls_extinction_method none
_refine_ls_goodness_of_fit_ref 1.080
_refine_ls_hydrogen_treatment constr
_refine_ls_matrix_type full
_refine_ls_number_parameters 455
_refine_ls_number_reflns 7126
_refine_ls_number_restraints 1
_refine_ls_restrained_S_all 1.094
_refine_ls_R_factor_all 0.0772
_refine_ls_R_factor_gt 0.0573
_refine_ls_shift/su_max 0.000
_refine_ls_shift/su_mean 0.000
_refine_ls_structure_factor_coef Fsqd
_refine_ls_weighting_details 'w=1/[\s^2^(Fo^2^)+(0.0794P)^2^+0.2651P] where P=(Fo^2^+2Fc^2^)/3'
_refine_ls_weighting_scheme calc
_refine_ls_wR_factor_gt 0.1438
_refine_ls_wR_factor_ref 0.1551
_reflns_Friedel_coverage 0.000
_reflns_number_gt 5180
_reflns_number_total 7126
_reflns_threshold_expression 'I > 2\s(I)'
_cod_data_source_file d6ob00444j2.cif
_cod_data_source_block 231103_fjl_42_1_0m
_cod_depositor_comments 'Adding full bibliography for 7161103--7161104.cif.'
_cod_database_code 7161104
_shelx_shelxl_version_number 2019/2
_shelx_space_group_comment
;
The symmetry employed for this shelxl refinement is uniquely defined
by the following loop, which should always be used as a source of
symmetry information in preference to the above space-group names.
They are only intended as comments.
;
_shelx_estimated_absorpt_t_max 0.984
_shelx_estimated_absorpt_t_min 0.836
_olex2_refinement_description
;
1. Fixed Uiso
 At 1.2 times of:
  All C(H) groups, All C(H,H) groups
 At 1.5 times of:
  All C(H,H,H) groups, All O(H) groups
2. Restrained distances
 C40-C41
 1.53 with sigma of 0.01
3.a Secondary CH2 refined with riding coordinates:
 C40(H40A,H40B)
3.b Aromatic/amide H refined with riding coordinates:
 C30(H30), C27(H27), C4(H4), C29(H29), C1(H1), C28(H28), C32(H32), C13(H13),
 C17(H17), C36(H36), C33(H33), C23(H23), C3(H3), C35(H35), C2(H2A), C16(H16),
 C14(H14), C15(H15), C19(H19), C21(H21), C22(H22), C20(H20)
3.c Idealised Me refined as rotating group:
 C37(H37A,H37B,H37C), C38(H38A,H38B,H38C), C41(H41A,H41B,H41C)
3.d Idealised tetrahedral OH refined as rotating group:
 O2(H2)
;
_olex2_submission_special_instructions 'No special instructions were received'

loop_
_space_group_symop_operation_xyz
'x, y, z'
'-x, -y, -z'

loop_
_atom_site_label
_atom_site_type_symbol
_atom_site_fract_x
_atom_site_fract_y
_atom_site_fract_z
_atom_site_U_iso_or_equiv
_atom_site_adp_type
_atom_site_occupancy
_atom_site_site_symmetry_order
_atom_site_calc_flag
_atom_site_refinement_flags_posn
_atom_site_refinement_flags_adp
_atom_site_refinement_flags_occupancy
_atom_site_disorder_assembly
_atom_site_disorder_group
S1 S 0.12946(6) 0.60622(4) 0.26705(3) 0.04014(17) Uani 1 1 d . . . . .
O2 O 0.24151(17) 0.62910(13) 0.03288(9) 0.0499(4) Uani 1 1 d . . . . .
H2 H 0.202725 0.625030 0.079321 0.075 Uiso 1 1 calc R U . . .
O1 O 0.77374(18) 0.54960(11) 0.44965(9) 0.0433(4) Uani 1 1 d . . . . .
O3 O -0.01412(18) 0.65094(13) 0.25433(10) 0.0516(4) Uani 1 1 d . . . . .
O4 O 0.21885(18) 0.64005(12) 0.35057(9) 0.0485(4) Uani 1 1 d . . . . .
N1 N 0.52820(19) 0.51827(12) 0.25487(10) 0.0339(4) Uani 1 1 d . . . . .
N2 N 0.25434(19) 0.61738(13) 0.18691(10) 0.0378(4) Uani 1 1 d . . . . .
C25 C 0.5050(2) 0.62663(14) 0.10915(12) 0.0329(4) Uani 1 1 d . . . . .
C26 C 0.4124(2) 0.62916(15) 0.03532(13) 0.0357(4) Uani 1 1 d . . . . .
C9 C 0.6953(2) 0.67956(15) 0.39793(12) 0.0339(4) Uani 1 1 d . . . . .
C11 C 0.5257(2) 0.61198(14) 0.26164(12) 0.0320(4) Uani 1 1 d . . . . .
C24 C 0.4206(2) 0.62066(14) 0.18725(12) 0.0324(4) Uani 1 1 d . . . . .
C10 C 0.6049(2) 0.69450(14) 0.32939(12) 0.0334(4) Uani 1 1 d . . . . .
C30 C 0.6836(2) 0.62601(16) 0.10406(14) 0.0397(5) Uani 1 1 d . . . . .
H30 H 0.747650 0.624026 0.152269 0.048 Uiso 1 1 calc R U . . .
C12 C 0.7837(2) 0.76130(15) 0.47322(13) 0.0379(5) Uani 1 1 d . . . . .
C8 C 0.6944(2) 0.58303(15) 0.39111(12) 0.0352(4) Uani 1 1 d . . . . .
C7 C 0.6134(2) 0.50525(15) 0.32121(12) 0.0339(4) Uani 1 1 d . . . . .
C18 C 0.5825(2) 0.79465(15) 0.33099(13) 0.0384(5) Uani 1 1 d . . . . .
C27 C 0.4972(3) 0.63089(17) -0.03913(14) 0.0443(5) Uani 1 1 d . . . . .
H27 H 0.435343 0.632510 -0.088140 0.053 Uiso 1 1 calc R U . . .
C5 C 0.7402(3) 0.44808(16) 0.41542(14) 0.0406(5) Uani 1 1 d . . . . .
C6 C 0.6420(2) 0.41661(15) 0.33679(13) 0.0374(5) Uani 1 1 d . . . . .
C4 C 0.7970(3) 0.38495(19) 0.45320(16) 0.0532(6) Uani 1 1 d . . . . .
H4 H 0.863096 0.407837 0.506157 0.064 Uiso 1 1 calc R U . . .
C31 C 0.0676(2) 0.47927(17) 0.23757(13) 0.0401(5) Uani 1 1 d . . . . .
C29 C 0.7651(3) 0.62825(17) 0.03015(15) 0.0452(5) Uani 1 1 d . . . . .
H29 H 0.884317 0.628446 0.028043 0.054 Uiso 1 1 calc R U . . .
C1 C 0.5962(3) 0.31651(16) 0.29337(15) 0.0465(5) Uani 1 1 d . . . . .
H1 H 0.529182 0.293308 0.240703 0.056 Uiso 1 1 calc R U . . .
C28 C 0.6713(3) 0.63024(17) -0.04159(14) 0.0464(5) Uani 1 1 d . . . . .
H28 H 0.727436 0.631146 -0.092440 0.056 Uiso 1 1 calc R U . . .
C32 C -0.0423(3) 0.42979(18) 0.16394(14) 0.0453(5) Uani 1 1 d . . . . .
H32 H -0.086160 0.464669 0.131144 0.054 Uiso 1 1 calc R U . . .
C13 C 0.7245(3) 0.77471(18) 0.55560(14) 0.0499(6) Uani 1 1 d . . . . .
H13 H 0.630040 0.731496 0.563839 0.060 Uiso 1 1 calc R U . . .
C17 C 0.9270(3) 0.82391(17) 0.46238(16) 0.0500(6) Uani 1 1 d . . . . .
H17 H 0.969871 0.815380 0.406881 0.060 Uiso 1 1 calc R U . . .
C36 C 0.1307(3) 0.42800(19) 0.28635(15) 0.0503(6) Uani 1 1 d . . . . .
H36 H 0.204657 0.461245 0.335790 0.060 Uiso 1 1 calc R U . . .
C33 C -0.0854(3) 0.32977(19) 0.14013(16) 0.0507(6) Uani 1 1 d . . . . .
H33 H -0.157850 0.296400 0.090151 0.061 Uiso 1 1 calc R U . . .
C23 C 0.6714(3) 0.84057(18) 0.27734(16) 0.0531(6) Uani 1 1 d . . . . .
H23 H 0.749846 0.808568 0.239486 0.064 Uiso 1 1 calc R U . . .
C3 C 0.7514(3) 0.2864(2) 0.40882(18) 0.0605(7) Uani 1 1 d . . . . .
H3 H 0.787879 0.240652 0.431994 0.073 Uiso 1 1 calc R U . . .
C35 C 0.0840(3) 0.3277(2) 0.26167(17) 0.0590(6) Uani 1 1 d . . . . .
H35 H 0.126195 0.292955 0.295082 0.071 Uiso 1 1 calc R U . . .
C2 C 0.6529(3) 0.25262(18) 0.33063(18) 0.0557(6) Uani 1 1 d . . . . .
H2A H 0.624205 0.184757 0.302479 0.067 Uiso 1 1 calc R U . . .
C34 C -0.0242(3) 0.27664(19) 0.18837(16) 0.0535(6) Uani 1 1 d . . . . .
C16 C 1.0060(3) 0.89902(18) 0.53413(19) 0.0602(7) Uani 1 1 d . . . . .
H16 H 1.103948 0.940713 0.527053 0.072 Uiso 1 1 calc R U . . .
C14 C 0.8030(3) 0.8510(2) 0.62602(16) 0.0610(7) Uani 1 1 d . . . . .
H14 H 0.760179 0.860417 0.681643 0.073 Uiso 1 1 calc R U . . .
C15 C 0.9436(4) 0.91324(19) 0.61480(18) 0.0631(7) Uani 1 1 d . . . . .
H15 H 0.996530 0.965466 0.662629 0.076 Uiso 1 1 calc R U . . .
C19 C 0.4695(3) 0.84441(18) 0.38665(18) 0.0570(6) Uani 1 1 d . . . . .
H19 H 0.408916 0.814949 0.423927 0.068 Uiso 1 1 calc R U . . .
C21 C 0.5315(4) 0.9806(2) 0.3350(2) 0.0748(9) Uani 1 1 d . . . . .
H21 H 0.514058 1.043467 0.336190 0.090 Uiso 1 1 calc R U . . .
C22 C 0.6454(4) 0.9332(2) 0.2791(2) 0.0682(8) Uani 1 1 d . . . . .
H22 H 0.705398 0.963509 0.242317 0.082 Uiso 1 1 calc R U . . .
O6 O 0.2352(4) 0.9673(3) 0.0680(2) 0.1360(11) Uani 1 1 d . . . . .
C20 C 0.4445(4) 0.9370(2) 0.3882(2) 0.0734(8) Uani 1 1 d . . . . .
H20 H 0.366945 0.969761 0.426177 0.088 Uiso 1 1 calc R U . . .
C37 C -0.0755(4) 0.1669(2) 0.1615(2) 0.0787(8) Uani 1 1 d . . . . .
H37A H -0.199600 0.150450 0.153751 0.118 Uiso 1 1 calc R U . . .
H37B H -0.035164 0.143054 0.206210 0.118 Uiso 1 1 calc R U . . .
H37C H -0.024614 0.136676 0.107083 0.118 Uiso 1 1 calc R U . . .
C39 C 0.3263(6) 1.0481(4) 0.0806(4) 0.1227(16) Uani 1 1 d . . . . .
O5 O 0.4214(7) 1.0833(4) 0.1467(3) 0.223(2) Uani 1 1 d . . . . .
C38 C 0.3071(8) 1.0962(4) 0.0146(4) 0.164(2) Uani 1 1 d . . . . .
H38A H 0.250087 1.048438 -0.037978 0.245 Uiso 1 1 calc R U . . .
H38B H 0.419563 1.123677 0.001503 0.245 Uiso 1 1 calc R U . . .
H38C H 0.238933 1.148159 0.036745 0.245 Uiso 1 1 calc R U . . .
C40 C 0.2541(8) 0.9124(5) 0.1270(4) 0.177(3) Uani 1 1 d D . . . .
H40A H 0.328451 0.863494 0.101700 0.213 Uiso 1 1 calc R U . . .
H40B H 0.310882 0.957210 0.181920 0.213 Uiso 1 1 calc R U . . .
C41 C 0.0985(8) 0.8652(5) 0.1444(4) 0.179(2) Uani 1 1 d D . . . .
H41A H 0.050193 0.813355 0.092087 0.268 Uiso 1 1 calc R U . . .
H41B H 0.019545 0.911960 0.163305 0.268 Uiso 1 1 calc R U . . .
H41C H 0.117093 0.837298 0.189979 0.268 Uiso 1 1 calc R U . . .

loop_
_atom_site_aniso_label
_atom_site_aniso_U_11
_atom_site_aniso_U_22
_atom_site_aniso_U_33
_atom_site_aniso_U_23
_atom_site_aniso_U_13
_atom_site_aniso_U_12
S1 0.0290(3) 0.0626(4) 0.0326(3) 0.0198(2) 0.00298(19) 0.0088(2)
O2 0.0316(7) 0.0903(12) 0.0377(8) 0.0318(8) 0.0003(6) 0.0151(7)
O1 0.0467(8) 0.0524(9) 0.0373(8) 0.0214(7) -0.0085(6) 0.0128(7)
O3 0.0350(8) 0.0751(11) 0.0514(9) 0.0243(8) 0.0060(7) 0.0201(7)
O4 0.0429(8) 0.0719(11) 0.0302(8) 0.0179(7) -0.0001(6) 0.0045(7)
N1 0.0309(8) 0.0433(10) 0.0305(8) 0.0160(7) -0.0013(6) 0.0062(7)
N2 0.0280(8) 0.0584(11) 0.0327(9) 0.0217(8) 0.0013(6) 0.0085(7)
C25 0.0285(9) 0.0388(11) 0.0327(10) 0.0142(8) -0.0013(8) 0.0040(8)
C26 0.0292(9) 0.0448(12) 0.0348(11) 0.0158(9) -0.0007(8) 0.0051(8)
C9 0.0267(9) 0.0455(12) 0.0319(10) 0.0159(9) -0.0009(7) 0.0060(8)
C11 0.0265(9) 0.0436(11) 0.0305(10) 0.0180(9) 0.0001(7) 0.0065(8)
C24 0.0298(9) 0.0376(11) 0.0321(10) 0.0144(8) -0.0025(8) 0.0056(8)
C10 0.0278(9) 0.0422(11) 0.0338(10) 0.0172(9) 0.0009(8) 0.0057(8)
C30 0.0290(10) 0.0519(13) 0.0419(12) 0.0202(10) -0.0012(8) 0.0063(9)
C12 0.0357(10) 0.0425(11) 0.0374(11) 0.0145(9) -0.0070(8) 0.0087(9)
C8 0.0307(9) 0.0503(12) 0.0305(10) 0.0199(9) -0.0013(8) 0.0095(8)
C7 0.0296(9) 0.0434(11) 0.0328(10) 0.0172(9) 0.0027(8) 0.0077(8)
C18 0.0329(10) 0.0420(12) 0.0399(11) 0.0155(9) -0.0093(8) 0.0003(8)
C27 0.0418(11) 0.0621(14) 0.0340(11) 0.0221(10) 0.0011(9) 0.0092(10)
C5 0.0404(11) 0.0494(13) 0.0409(12) 0.0245(10) 0.0036(9) 0.0122(9)
C6 0.0347(10) 0.0454(12) 0.0396(11) 0.0223(9) 0.0073(8) 0.0102(9)
C4 0.0563(14) 0.0679(17) 0.0513(14) 0.0362(13) 0.0048(11) 0.0215(12)
C31 0.0261(9) 0.0637(14) 0.0344(11) 0.0217(10) 0.0037(8) 0.0062(9)
C29 0.0288(10) 0.0592(14) 0.0510(13) 0.0229(11) 0.0066(9) 0.0056(9)
C1 0.0500(13) 0.0452(13) 0.0496(13) 0.0218(11) 0.0098(10) 0.0091(10)
C28 0.0443(12) 0.0584(14) 0.0401(12) 0.0210(11) 0.0113(9) 0.0082(10)
C32 0.0312(10) 0.0694(16) 0.0396(12) 0.0228(11) 0.0012(9) 0.0095(10)
C13 0.0474(12) 0.0609(15) 0.0384(12) 0.0121(11) -0.0008(10) 0.0079(11)
C17 0.0484(13) 0.0535(14) 0.0469(13) 0.0180(11) -0.0070(10) 0.0004(10)
C36 0.0441(12) 0.0720(17) 0.0420(12) 0.0293(12) -0.0023(10) 0.0069(11)
C33 0.0369(11) 0.0684(16) 0.0449(13) 0.0167(11) 0.0011(9) 0.0058(11)
C23 0.0550(14) 0.0516(14) 0.0559(15) 0.0258(12) -0.0026(11) -0.0007(11)
C3 0.0680(16) 0.0629(17) 0.0750(18) 0.0493(15) 0.0194(14) 0.0261(13)
C35 0.0565(14) 0.0748(18) 0.0595(16) 0.0389(14) 0.0031(12) 0.0146(13)
C2 0.0624(15) 0.0455(14) 0.0714(17) 0.0330(12) 0.0195(13) 0.0147(11)
C34 0.0438(12) 0.0638(16) 0.0558(15) 0.0235(12) 0.0103(11) 0.0076(11)
C16 0.0568(15) 0.0467(14) 0.0710(18) 0.0176(13) -0.0185(13) -0.0073(11)
C14 0.0689(17) 0.0659(17) 0.0407(13) 0.0037(12) -0.0067(12) 0.0179(14)
C15 0.0727(17) 0.0476(15) 0.0562(16) -0.0003(12) -0.0253(13) 0.0080(13)
C19 0.0548(14) 0.0496(14) 0.0737(17) 0.0266(13) 0.0135(12) 0.0144(11)
C21 0.0746(19) 0.0481(16) 0.109(3) 0.0368(16) -0.0116(18) 0.0072(14)
C22 0.0698(18) 0.0599(17) 0.084(2) 0.0433(15) -0.0070(15) -0.0067(14)
O6 0.145(3) 0.129(3) 0.126(2) 0.051(2) -0.037(2) -0.026(2)
C20 0.0684(17) 0.0519(16) 0.106(2) 0.0283(16) 0.0144(16) 0.0209(13)
C37 0.085(2) 0.0674(19) 0.085(2) 0.0253(16) 0.0108(17) 0.0130(16)
C39 0.099(3) 0.093(3) 0.150(5) 0.009(3) 0.023(3) 0.001(3)
O5 0.215(5) 0.168(4) 0.216(5) 0.001(3) -0.073(4) -0.049(3)
C38 0.184(5) 0.110(4) 0.225(7) 0.083(4) 0.078(5) 0.044(4)
C40 0.152(5) 0.241(7) 0.165(5) 0.131(5) -0.051(4) -0.034(5)
C41 0.201(7) 0.169(6) 0.182(6) 0.077(5) 0.045(5) 0.032(5)

loop_
_atom_type_symbol
_atom_type_description
_atom_type_scat_dispersion_real
_atom_type_scat_dispersion_imag
_atom_type_scat_source
C C 0.0137 0.0067 'International Tables Vol C Tables 4.2.6.8 and 6.1.1.4'
H H 0.0000 0.0000 'International Tables Vol C Tables 4.2.6.8 and 6.1.1.4'
N N 0.0241 0.0134 'International Tables Vol C Tables 4.2.6.8 and 6.1.1.4'
O O 0.0389 0.0241 'International Tables Vol C Tables 4.2.6.8 and 6.1.1.4'
S S 0.2925 0.4295 'International Tables Vol C Tables 4.2.6.8 and 6.1.1.4'

loop_
_geom_angle_atom_site_label_1
_geom_angle_atom_site_label_2
_geom_angle_atom_site_label_3
_geom_angle
_geom_angle_site_symmetry_1
_geom_angle_site_symmetry_3
_geom_angle_publ_flag
O3 S1 N2 102.88(9) . . ?
O3 S1 C31 109.71(10) . . ?
O4 S1 O3 118.73(10) . . ?
O4 S1 N2 113.35(8) . . ?
O4 S1 C31 108.66(10) . . ?
N2 S1 C31 102.18(9) . . ?
C26 O2 H2 109.5 . . ?
C8 O1 C5 105.38(15) . . ?
C11 N1 C7 114.69(16) . . ?
C24 N2 S1 125.96(14) . . ?
C26 C25 C24 121.94(16) . . ?
C30 C25 C26 117.97(17) . . ?
C30 C25 C24 120.05(17) . . ?
O2 C26 C25 122.86(17) . . ?
O2 C26 C27 117.16(17) . . ?
C27 C26 C25 119.98(17) . . ?
C10 C9 C12 123.20(18) . . ?
C8 C9 C10 114.93(18) . . ?
C8 C9 C12 121.86(17) . . ?
N1 C11 C24 111.62(16) . . ?
N1 C11 C10 126.13(17) . . ?
C10 C11 C24 122.23(17) . . ?
N2 C24 C25 117.37(16) . . ?
N2 C24 C11 123.33(16) . . ?
C25 C24 C11 119.17(15) . . ?
C9 C10 C18 121.26(18) . . ?
C11 C10 C9 118.45(18) . . ?
C11 C10 C18 120.16(17) . . ?
C25 C30 H30 119.4 . . ?
C29 C30 C25 121.17(18) . . ?
C29 C30 H30 119.4 . . ?
C13 C12 C9 119.74(19) . . ?
C13 C12 C17 119.1(2) . . ?
C17 C12 C9 121.17(19) . . ?
O1 C8 C7 111.11(17) . . ?
C9 C8 O1 125.88(18) . . ?
C9 C8 C7 122.99(17) . . ?
N1 C7 C8 122.80(18) . . ?
N1 C7 C6 130.54(19) . . ?
C8 C7 C6 106.66(17) . . ?
C23 C18 C10 121.9(2) . . ?
C19 C18 C10 119.94(19) . . ?
C19 C18 C23 118.2(2) . . ?
C26 C27 H27 119.8 . . ?
C28 C27 C26 120.36(19) . . ?
C28 C27 H27 119.8 . . ?
O1 C5 C6 111.79(16) . . ?
C4 C5 O1 124.8(2) . . ?
C4 C5 C6 123.4(2) . . ?
C5 C6 C7 105.05(18) . . ?
C1 C6 C7 135.51(19) . . ?
C1 C6 C5 119.44(19) . . ?
C5 C4 H4 121.9 . . ?
C3 C4 C5 116.1(2) . . ?
C3 C4 H4 121.9 . . ?
C32 C31 S1 119.96(17) . . ?
C36 C31 S1 119.67(17) . . ?
C36 C31 C32 120.4(2) . . ?
C30 C29 H29 120.1 . . ?
C30 C29 C28 119.81(18) . . ?
C28 C29 H29 120.1 . . ?
C6 C1 H1 121.2 . . ?
C2 C1 C6 117.6(2) . . ?
C2 C1 H1 121.2 . . ?
C27 C28 C29 120.71(19) . . ?
C27 C28 H28 119.6 . . ?
C29 C28 H28 119.6 . . ?
C31 C32 H32 120.4 . . ?
C33 C32 C31 119.2(2) . . ?
C33 C32 H32 120.4 . . ?
C12 C13 H13 119.7 . . ?
C12 C13 C14 120.6(2) . . ?
C14 C13 H13 119.7 . . ?
C12 C17 H17 120.3 . . ?
C16 C17 C12 119.5(2) . . ?
C16 C17 H17 120.3 . . ?
C31 C36 H36 120.3 . . ?
C35 C36 C31 119.3(2) . . ?
C35 C36 H36 120.3 . . ?
C32 C33 H33 119.3 . . ?
C32 C33 C34 121.5(2) . . ?
C34 C33 H33 119.3 . . ?
C18 C23 H23 119.7 . . ?
C22 C23 C18 120.6(2) . . ?
C22 C23 H23 119.7 . . ?
C4 C3 H3 119.1 . . ?
C4 C3 C2 121.9(2) . . ?
C2 C3 H3 119.1 . . ?
C36 C35 H35 119.3 . . ?
C36 C35 C34 121.5(2) . . ?
C34 C35 H35 119.3 . . ?
C1 C2 C3 121.6(2) . . ?
C1 C2 H2A 119.2 . . ?
C3 C2 H2A 119.2 . . ?
C33 C34 C37 120.4(2) . . ?
C35 C34 C33 118.2(2) . . ?
C35 C34 C37 121.5(2) . . ?
C17 C16 H16 119.5 . . ?
C15 C16 C17 120.9(2) . . ?
C15 C16 H16 119.5 . . ?
C13 C14 H14 120.0 . . ?
C15 C14 C13 120.0(2) . . ?
C15 C14 H14 120.0 . . ?
C16 C15 C14 119.8(2) . . ?
C16 C15 H15 120.1 . . ?
C14 C15 H15 120.1 . . ?
C18 C19 H19 119.5 . . ?
C18 C19 C20 120.9(2) . . ?
C20 C19 H19 119.5 . . ?
C22 C21 H21 119.9 . . ?
C20 C21 H21 119.9 . . ?
C20 C21 C22 120.2(3) . . ?
C23 C22 H22 120.0 . . ?
C21 C22 C23 119.9(3) . . ?
C21 C22 H22 120.0 . . ?
C39 O6 C40 119.6(5) . . ?
C19 C20 H20 119.9 . . ?
C21 C20 C19 120.2(3) . . ?
C21 C20 H20 119.9 . . ?
C34 C37 H37A 109.5 . . ?
C34 C37 H37B 109.5 . . ?
C34 C37 H37C 109.5 . . ?
H37A C37 H37B 109.5 . . ?
H37A C37 H37C 109.5 . . ?
H37B C37 H37C 109.5 . . ?
O6 C39 C38 116.2(5) . . ?
O5 C39 O6 119.0(6) . . ?
O5 C39 C38 124.8(6) . . ?
C39 C38 H38A 109.5 . . ?
C39 C38 H38B 109.5 . . ?
C39 C38 H38C 109.5 . . ?
H38A C38 H38B 109.5 . . ?
H38A C38 H38C 109.5 . . ?
H38B C38 H38C 109.5 . . ?
O6 C40 H40A 109.0 . . ?
O6 C40 H40B 109.0 . . ?
H40A C40 H40B 107.8 . . ?
C41 C40 O6 113.1(5) . . ?
C41 C40 H40A 109.0 . . ?
C41 C40 H40B 109.0 . . ?
C40 C41 H41A 109.5 . . ?
C40 C41 H41B 109.5 . . ?
C40 C41 H41C 109.5 . . ?
H41A C41 H41B 109.5 . . ?
H41A C41 H41C 109.5 . . ?
H41B C41 H41C 109.5 . . ?

loop_
_geom_bond_atom_site_label_1
_geom_bond_atom_site_label_2
_geom_bond_distance
_geom_bond_site_symmetry_2
_geom_bond_publ_flag
S1 O3 1.4327(15) . ?
S1 O4 1.4288(15) . ?
S1 N2 1.6673(16) . ?
S1 C31 1.748(2) . ?
O2 H2 0.8300 . ?
O2 C26 1.347(2) . ?
O1 C8 1.383(2) . ?
O1 C5 1.388(3) . ?
N1 C11 1.338(2) . ?
N1 C7 1.345(2) . ?
N2 C24 1.305(2) . ?
C25 C26 1.414(3) . ?
C25 C24 1.454(3) . ?
C25 C30 1.411(3) . ?
C26 C27 1.388(3) . ?
C9 C10 1.409(3) . ?
C9 C12 1.490(3) . ?
C9 C8 1.375(3) . ?
C11 C24 1.510(2) . ?
C11 C10 1.406(3) . ?
C10 C18 1.488(3) . ?
C30 H30 0.9400 . ?
C30 C29 1.369(3) . ?
C12 C13 1.381(3) . ?
C12 C17 1.391(3) . ?
C8 C7 1.393(3) . ?
C7 C6 1.441(3) . ?
C18 C23 1.389(3) . ?
C18 C19 1.384(3) . ?
C27 H27 0.9400 . ?
C27 C28 1.374(3) . ?
C5 C6 1.397(3) . ?
C5 C4 1.379(3) . ?
C6 C1 1.394(3) . ?
C4 H4 0.9400 . ?
C4 C3 1.378(4) . ?
C31 C32 1.399(3) . ?
C31 C36 1.384(3) . ?
C29 H29 0.9400 . ?
C29 C28 1.387(3) . ?
C1 H1 0.9400 . ?
C1 C2 1.383(3) . ?
C28 H28 0.9400 . ?
C32 H32 0.9400 . ?
C32 C33 1.372(3) . ?
C13 H13 0.9400 . ?
C13 C14 1.381(3) . ?
C17 H17 0.9400 . ?
C17 C16 1.387(3) . ?
C36 H36 0.9400 . ?
C36 C35 1.379(4) . ?
C33 H33 0.9400 . ?
C33 C34 1.392(3) . ?
C23 H23 0.9400 . ?
C23 C22 1.386(4) . ?
C3 H3 0.9400 . ?
C3 C2 1.392(4) . ?
C35 H35 0.9400 . ?
C35 C34 1.392(4) . ?
C2 H2A 0.9400 . ?
C34 C37 1.508(4) . ?
C16 H16 0.9400 . ?
C16 C15 1.364(4) . ?
C14 H14 0.9400 . ?
C14 C15 1.375(4) . ?
C15 H15 0.9400 . ?
C19 H19 0.9400 . ?
C19 C20 1.386(4) . ?
C21 H21 0.9400 . ?
C21 C22 1.377(4) . ?
C21 C20 1.357(4) . ?
C22 H22 0.9400 . ?
O6 C39 1.240(5) . ?
O6 C40 1.449(6) . ?
C20 H20 0.9400 . ?
C37 H37A 0.9700 . ?
C37 H37B 0.9700 . ?
C37 H37C 0.9700 . ?
C39 O5 1.227(6) . ?
C39 C38 1.473(7) . ?
C38 H38A 0.9700 . ?
C38 H38B 0.9700 . ?
C38 H38C 0.9700 . ?
C40 H40A 0.9800 . ?
C40 H40B 0.9800 . ?
C40 C41 1.390(6) . ?
C41 H41A 0.9700 . ?
C41 H41B 0.9700 . ?
C41 H41C 0.9700 . ?

loop_
_geom_torsion_atom_site_label_1
_geom_torsion_atom_site_label_2
_geom_torsion_atom_site_label_3
_geom_torsion_atom_site_label_4
_geom_torsion
_geom_torsion_site_symmetry_1
_geom_torsion_site_symmetry_2
_geom_torsion_site_symmetry_3
_geom_torsion_site_symmetry_4
_geom_torsion_publ_flag
S1 N2 C24 C25 177.55(14) . . . . ?
S1 N2 C24 C11 1.6(3) . . . . ?
S1 C31 C32 C33 178.01(16) . . . . ?
S1 C31 C36 C35 -178.73(17) . . . . ?
O2 C26 C27 C28 -179.5(2) . . . . ?
O1 C8 C7 N1 -179.37(16) . . . . ?
O1 C8 C7 C6 0.5(2) . . . . ?
O1 C5 C6 C7 0.2(2) . . . . ?
O1 C5 C6 C1 -179.91(17) . . . . ?
O1 C5 C4 C3 -179.5(2) . . . . ?
O3 S1 N2 C24 154.00(18) . . . . ?
O3 S1 C31 C32 39.98(18) . . . . ?
O3 S1 C31 C36 -141.33(17) . . . . ?
O4 S1 N2 C24 24.5(2) . . . . ?
O4 S1 C31 C32 171.27(15) . . . . ?
O4 S1 C31 C36 -10.0(2) . . . . ?
N1 C11 C24 N2 84.8(2) . . . . ?
N1 C11 C24 C25 -91.0(2) . . . . ?
N1 C11 C10 C9 -0.5(3) . . . . ?
N1 C11 C10 C18 -176.34(17) . . . . ?
N1 C7 C6 C5 179.44(19) . . . . ?
N1 C7 C6 C1 -0.5(4) . . . . ?
N2 S1 C31 C32 -68.66(17) . . . . ?
N2 S1 C31 C36 110.03(17) . . . . ?
C25 C26 C27 C28 -0.1(3) . . . . ?
C25 C30 C29 C28 -0.6(3) . . . . ?
C26 C25 C24 N2 0.2(3) . . . . ?
C26 C25 C24 C11 176.28(18) . . . . ?
C26 C25 C30 C29 0.3(3) . . . . ?
C26 C27 C28 C29 -0.3(4) . . . . ?
C9 C10 C18 C23 107.3(2) . . . . ?
C9 C10 C18 C19 -73.2(3) . . . . ?
C9 C12 C13 C14 -178.9(2) . . . . ?
C9 C12 C17 C16 -179.8(2) . . . . ?
C9 C8 C7 N1 -0.5(3) . . . . ?
C9 C8 C7 C6 179.36(17) . . . . ?
C11 N1 C7 C8 -0.7(3) . . . . ?
C11 N1 C7 C6 179.52(18) . . . . ?
C11 C10 C18 C23 -77.0(2) . . . . ?
C11 C10 C18 C19 102.5(2) . . . . ?
C24 C25 C26 O2 2.0(3) . . . . ?
C24 C25 C26 C27 -177.40(19) . . . . ?
C24 C25 C30 C29 177.79(19) . . . . ?
C24 C11 C10 C9 177.68(16) . . . . ?
C24 C11 C10 C18 1.8(3) . . . . ?
C10 C9 C12 C13 113.7(2) . . . . ?
C10 C9 C12 C17 -67.3(3) . . . . ?
C10 C9 C8 O1 179.85(17) . . . . ?
C10 C9 C8 C7 1.1(3) . . . . ?
C10 C11 C24 N2 -93.6(2) . . . . ?
C10 C11 C24 C25 90.6(2) . . . . ?
C10 C18 C23 C22 178.8(2) . . . . ?
C10 C18 C19 C20 -178.9(2) . . . . ?
C30 C25 C26 O2 179.41(19) . . . . ?
C30 C25 C26 C27 0.0(3) . . . . ?
C30 C25 C24 N2 -177.19(19) . . . . ?
C30 C25 C24 C11 -1.1(3) . . . . ?
C30 C29 C28 C27 0.6(3) . . . . ?
C12 C9 C10 C11 -179.81(17) . . . . ?
C12 C9 C10 C18 -4.0(3) . . . . ?
C12 C9 C8 O1 -1.0(3) . . . . ?
C12 C9 C8 C7 -179.71(18) . . . . ?
C12 C13 C14 C15 -1.4(4) . . . . ?
C12 C17 C16 C15 -1.0(4) . . . . ?
C8 O1 C5 C6 0.1(2) . . . . ?
C8 O1 C5 C4 179.6(2) . . . . ?
C8 C9 C10 C11 -0.7(3) . . . . ?
C8 C9 C10 C18 175.12(17) . . . . ?
C8 C9 C12 C13 -65.4(3) . . . . ?
C8 C9 C12 C17 113.7(2) . . . . ?
C8 C7 C6 C5 -0.4(2) . . . . ?
C8 C7 C6 C1 179.7(2) . . . . ?
C7 N1 C11 C24 -177.17(15) . . . . ?
C7 N1 C11 C10 1.2(3) . . . . ?
C7 C6 C1 C2 179.2(2) . . . . ?
C18 C23 C22 C21 0.5(4) . . . . ?
C18 C19 C20 C21 -0.3(4) . . . . ?
C5 O1 C8 C9 -179.20(18) . . . . ?
C5 O1 C8 C7 -0.4(2) . . . . ?
C5 C6 C1 C2 -0.7(3) . . . . ?
C5 C4 C3 C2 -0.3(3) . . . . ?
C6 C5 C4 C3 -0.1(3) . . . . ?
C6 C1 C2 C3 0.3(3) . . . . ?
C4 C5 C6 C7 -179.3(2) . . . . ?
C4 C5 C6 C1 0.6(3) . . . . ?
C4 C3 C2 C1 0.2(4) . . . . ?
C31 S1 N2 C24 -92.21(19) . . . . ?
C31 C32 C33 C34 1.0(3) . . . . ?
C31 C36 C35 C34 0.5(4) . . . . ?
C32 C31 C36 C35 0.0(3) . . . . ?
C32 C33 C34 C35 -0.5(3) . . . . ?
C32 C33 C34 C37 179.2(2) . . . . ?
C13 C12 C17 C16 -0.8(3) . . . . ?
C13 C14 C15 C16 -0.4(4) . . . . ?
C17 C12 C13 C14 2.0(3) . . . . ?
C17 C16 C15 C14 1.7(4) . . . . ?
C36 C31 C32 C33 -0.7(3) . . . . ?
C36 C35 C34 C33 -0.2(4) . . . . ?
C36 C35 C34 C37 -179.9(2) . . . . ?
C23 C18 C19 C20 0.6(4) . . . . ?
C19 C18 C23 C22 -0.8(3) . . . . ?
C22 C21 C20 C19 0.0(5) . . . . ?
C20 C21 C22 C23 -0.1(4) . . . . ?
C39 O6 C40 C41 141.0(6) . . . . ?
C40 O6 C39 O5 -5.5(8) . . . . ?
C40 O6 C39 C38 176.2(5) . . . . ?
